data_7027532
loop_
_publ_author_name
'Boyle, Philip D.'
'Cross, Wendy I.'
'Godfrey, Stephen M.'
'McAuliffe, Charles A.'
'Pritchard, Robin G.'
'Teat, Simon J.'

_publ_section_title
;
 Reaction of dimethylselenourea and selenourea with dibromine to produce
 selenourea--dibromine, the &#x2018;T&#x2019;-shaped 1:1 molecular adduct
 N,N-dimethyl-2-selenourea--dibromine, its solvent of
 crystallisation-containing analogue and the unusual ionic compound
 5[(H2N)(Me2N)CBr]+[SeBr6]2&#x2212;[Se2Br9]&#x2212;2[Br3]&#x2212;. A low
 temperature crystallographic reinvestigation of
 N-methylbenzothiazole-2-selone--dibromine
;
_journal_issue 16
_journal_name_full 'Journal of the Chemical Society, Dalton Transactions'
_journal_page_first 2845
_journal_paper_doi 10.1039/a903564h
_journal_year 1999
_chemical_formula_sum 'C15 H40 Br26 N10 Se3'
_chemical_formula_weight 2675.11
_chemical_name_systematic
; 
 ? 
;
_space_group_IT_number 15
_symmetry_cell_setting monoclinic
_symmetry_space_group_name_Hall '-C 2yc'
_symmetry_space_group_name_H-M 'C 1 2/c 1'
_atom_sites_solution_hydrogens geom
_atom_sites_solution_primary direct
_atom_sites_solution_secondary difmap
_audit_creation_method SHELXL-97
_cell_angle_alpha 90.00
_cell_angle_beta 93.671(10)
_cell_angle_gamma 90.00
_cell_formula_units_Z 4
_cell_length_a 10.5396(14)
_cell_length_b 17.097(3)
_cell_length_c 33.115(3)
_cell_measurement_temperature 173(2)
_cell_volume 5954.9(14)
_computing_structure_refinement 'SHELXL-97 (Sheldrick, 1997)'
_computing_structure_solution 'SHELXS-97 (Sheldrick, 1990)'
_diffrn_ambient_temperature 173(2)
_diffrn_measured_fraction_theta_full 0.837
_diffrn_measured_fraction_theta_max 0.837
_diffrn_radiation_monochromator silicon
_diffrn_radiation_source synchrotron
_diffrn_radiation_wavelength 0.68750
_diffrn_reflns_av_R_equivalents 0.0373
_diffrn_reflns_av_sigmaI/netI 0.0530
_diffrn_reflns_limit_h_max 12
_diffrn_reflns_limit_h_min -12
_diffrn_reflns_limit_k_max 16
_diffrn_reflns_limit_k_min -22
_diffrn_reflns_limit_l_max 37
_diffrn_reflns_limit_l_min -44
_diffrn_reflns_number 14840
_diffrn_reflns_theta_full 27.46
_diffrn_reflns_theta_max 27.46
_diffrn_reflns_theta_min 1.19
_exptl_absorpt_coefficient_mu 17.483
_exptl_absorpt_correction_T_max 0.8446
_exptl_absorpt_correction_T_min 0.2738
_exptl_crystal_colour red
_exptl_crystal_density_diffrn 2.984
_exptl_crystal_density_method 'not measured'
_exptl_crystal_description needle
_exptl_crystal_F_000 4848
_exptl_crystal_size_max 0.10
_exptl_crystal_size_mid 0.05
_exptl_crystal_size_min 0.01
_refine_diff_density_max 2.320
_refine_diff_density_min -1.954
_refine_diff_density_rms 0.204
_refine_ls_extinction_method none
_refine_ls_goodness_of_fit_ref 1.047
_refine_ls_hydrogen_treatment mixed
_refine_ls_matrix_type full
_refine_ls_number_parameters 217
_refine_ls_number_reflns 6296
_refine_ls_number_restraints 1
_refine_ls_restrained_S_all 1.048
_refine_ls_R_factor_all 0.0647
_refine_ls_R_factor_gt 0.0458
_refine_ls_shift/su_max 0.118
_refine_ls_shift/su_mean 0.010
_refine_ls_structure_factor_coef Fsqd
_refine_ls_weighting_details 'calc w=1/[\s^2^(Fo^2^)+(0.0684P)^2^+0.0000P] where P=(Fo^2^+2Fc^2^)/3'
_refine_ls_weighting_scheme calc
_refine_ls_wR_factor_gt 0.1199
_refine_ls_wR_factor_ref 0.1267
_reflns_number_gt 4635
_reflns_number_total 6296
_reflns_threshold_expression >2sigma(I)
_cod_data_source_file 903564hsup1.cif
_cod_data_source_block s
_cod_depositor_comments
;
The following automatic conversions were performed:
'_atom_site_symetry_multiplicity' tag replaced with
'_atom_site_symmetry_multiplicity'.

Automatic conversion script
Id: cif_correct_tags 1440 2010-10-19 06:21:57Z saulius 

The following automatic conversions were performed:

'_symmetry_cell_setting' value 'Monoclinic' changed to 'monoclinic'
according to /home/saulius/struct/CIF-dictionaries/cif_core.dic
dictionary named 'cif_core.dic' version 2.4.2 from 2011-04-26.

Automatic conversion script
Id: cif_fix_values 1891 2012-01-12 08:04:46Z andrius 
;
_cod_original_cell_volume 5955.2(13)
_cod_original_sg_symbol_H-M 'C 2/c'
_cod_database_code 7027532

loop_
_symmetry_equiv_pos_as_xyz
'x, y, z'
'-x, y, -z+1/2'
'x+1/2, y+1/2, z'
'-x+1/2, y+1/2, -z+1/2'
'-x, -y, -z'
'x, -y, z-1/2'
'-x+1/2, -y+1/2, -z'
'x+1/2, -y+1/2, z-1/2'

loop_
_atom_site_label
_atom_site_type_symbol
_atom_site_fract_x
_atom_site_fract_y
_atom_site_fract_z
_atom_site_U_iso_or_equiv
_atom_site_adp_type
_atom_site_occupancy
_atom_site_symmetry_multiplicity
_atom_site_calc_flag
_atom_site_refinement_flags
_atom_site_disorder_assembly
_atom_site_disorder_group
Br1 Br 0.33663(3) 0.58469(2) 0.077633(10) 0.06216(10) Uani 1 1 d . . .
Br2 Br 0.14079(2) 0.548789(14) 0.107687(7) 0.03215(7) Uani 1 1 d . . .
Br3 Br -0.08520(3) 0.515330(17) 0.140680(8) 0.04341(8) Uani 1 1 d . . .
Br4 Br 0.06039(2) 0.184798(17) 0.032461(7) 0.03919(8) Uani 1 1 d . . .
Br5 Br 0.40559(2) 0.181149(14) 0.051141(7) 0.03148(7) Uani 1 1 d . . .
Br6 Br 0.23370(2) 0.366823(14) 0.048097(7) 0.03022(6) Uani 1 1 d . . .
Br7 Br -0.45086(3) 0.224553(14) 0.157149(7) 0.03480(7) Uani 1 1 d . . .
Br8 Br -0.68866(2) 0.273990(15) 0.240258(7) 0.03295(7) Uani 1 1 d . . .
Br9 Br -0.61925(2) 0.403772(15) 0.149827(7) 0.03278(7) Uani 1 1 d . . .
Br10 Br -0.28898(2) 0.405520(14) 0.169866(7) 0.02983(6) Uani 1 1 d . . .
Br11 Br -0.5000 0.469008(18) 0.2500 0.02775(9) Uani 1 2 d S . .
Se1 Se 0.2500 0.2500 0.0000 0.02182(8) Uani 1 2 d S . .
Se2 Se -0.46844(2) 0.340689(13) 0.195753(6) 0.02278(6) Uani 1 1 d . . .
Br21 Br 0.03003(3) 0.334054(18) 0.139943(9) 0.03320(9) Uani 0.7662(5) 1 d PG A 1
N21 N 0.20952(11) 0.22761(6) 0.12692(6) 0.0376(3) Uiso 0.7662(5) 1 d PG A 1
H21A H 0.2482 0.1820 0.1276 0.045 Uiso 0.7662(5) 1 calc PR A 1
H21B H 0.2434 0.2676 0.1148 0.045 Uiso 0.7662(5) 1 calc PR A 1
N23 N 0.04313(14) 0.18192(3) 0.16260(4) 0.0376(3) Uiso 0.7662(5) 1 d PG A 1
C22 C 0.10045(9) 0.23617(3) 0.14416(3) 0.0376(3) Uiso 0.7662(5) 1 d PG A 1
C24 C 0.0999(2) 0.10405(4) 0.16623(6) 0.0376(3) Uiso 0.7662(5) 1 d PG A 1
H24A H 0.1117 0.0831 0.1392 0.056 Uiso 0.7662(5) 1 calc PR A 1
H24B H 0.0435 0.0694 0.1804 0.056 Uiso 0.7662(5) 1 calc PR A 1
H24C H 0.1824 0.1075 0.1815 0.056 Uiso 0.7662(5) 1 calc PR A 1
C25 C -0.07938(17) 0.19292(6) 0.17956(5) 0.0376(3) Uiso 0.7662(5) 1 d PG A 1
H25A H -0.1033 0.2483 0.1778 0.056 Uiso 0.7662(5) 1 calc PR A 1
H25B H -0.0737 0.1765 0.2080 0.056 Uiso 0.7662(5) 1 calc PR A 1
H25C H -0.1437 0.1614 0.1644 0.056 Uiso 0.7662(5) 1 calc PR A 1
Br31 Br -0.09136(18) 0.18710(12) 0.19959(7) 0.1200(8) Uani 0.2338(5) 1 d PG A 2
N31 N 0.1042(4) 0.0945(3) 0.18344(16) 0.0376(3) Uiso 0.2338(5) 1 d PG A 2
H31A H 0.1741 0.0796 0.1724 0.045 Uiso 0.2338(5) 1 calc PR A 2
H31B H 0.0683 0.0636 0.2007 0.045 Uiso 0.2338(5) 1 calc PR A 2
N33 N 0.0973(3) 0.2126(3) 0.14938(12) 0.0376(3) Uiso 0.2338(5) 1 d PG A 2
C32 C 0.0530(2) 0.1634(2) 0.17405(10) 0.0376(3) Uiso 0.2338(5) 1 d PG A 2
C34 C 0.2119(4) 0.1934(5) 0.12878(17) 0.0376(3) Uiso 0.2338(5) 1 d PG A 2
H34A H 0.2871 0.2107 0.1453 0.056 Uiso 0.2338(5) 1 calc PR A 2
H34B H 0.2093 0.2199 0.1025 0.056 Uiso 0.2338(5) 1 calc PR A 2
H34C H 0.2161 0.1367 0.1247 0.056 Uiso 0.2338(5) 1 calc PR A 2
C35 C 0.0412(5) 0.2891(3) 0.14130(16) 0.0376(3) Uiso 0.2338(5) 1 d PG A 2
H35A H -0.0475 0.2828 0.1311 0.056 Uiso 0.2338(5) 1 calc PR A 2
H35B H 0.0887 0.3163 0.1210 0.056 Uiso 0.2338(5) 1 calc PR A 2
H35C H 0.0446 0.3198 0.1663 0.056 Uiso 0.2338(5) 1 calc PR A 2
Br41 Br 0.25150(6) -0.24051(3) 0.059986(17) 0.04730(17) Uani 0.4942(3) 1 d PG B 1
N41 N 0.05845(16) -0.13954(11) 0.06446(11) 0.0489(5) Uiso 0.4942(3) 1 d PG B 1
H41A H 0.0176 -0.0947 0.0628 0.059 Uiso 0.4942(3) 1 calc PR B 1
H41B H 0.0191 -0.1820 0.0720 0.059 Uiso 0.4942(3) 1 calc PR B 1
N43 N 0.2451(2) -0.08501(4) 0.04443(7) 0.0489(5) Uiso 0.4942(3) 1 d PG B 1
C42 C 0.17909(15) -0.14319(5) 0.05566(6) 0.0489(5) Uiso 0.4942(3) 1 d PG B 1
C44 C 0.1876(3) -0.00730(6) 0.04130(11) 0.0489(5) Uiso 0.4942(3) 1 d PG B 1
H44A H 0.1488 0.0003 0.0139 0.073 Uiso 0.4942(3) 1 calc PR B 1
H44B H 0.2531 0.0325 0.0470 0.073 Uiso 0.4942(3) 1 calc PR B 1
H44C H 0.1221 -0.0027 0.0609 0.073 Uiso 0.4942(3) 1 calc PR B 1
C45 C 0.3757(3) -0.09226(9) 0.03332(9) 0.0489(5) Uiso 0.4942(3) 1 d PG B 1
H45A H 0.4016 -0.1473 0.0348 0.073 Uiso 0.4942(3) 1 calc PR B 1
H45B H 0.4314 -0.0613 0.0520 0.073 Uiso 0.4942(3) 1 calc PR B 1
H45C H 0.3823 -0.0731 0.0056 0.073 Uiso 0.4942(3) 1 calc PR B 1
Br51 Br 0.42349(14) -0.09041(8) 0.02293(5) 0.1108(6) Uani 0.2980(3) 1 d PG C 2
N51 N 0.2453(3) 0.01949(19) 0.03054(18) 0.0489(5) Uiso 0.2980(3) 1 d PG C 2
H51A H 0.1721 0.0399 0.0364 0.059 Uiso 0.2980(3) 1 calc PR C 2
H51B H 0.3046 0.0494 0.0211 0.059 Uiso 0.2980(3) 1 calc PR C 2
N53 N 0.18676(19) -0.1049(3) 0.04938(12) 0.0489(5) Uiso 0.2980(3) 1 d PG C 2
C52 C 0.26638(17) -0.05625(18) 0.03589(10) 0.0489(5) Uiso 0.2980(3) 1 d PG C 2
C54 C 0.0611(2) -0.0778(4) 0.05940(17) 0.0489(5) Uiso 0.2980(3) 1 d PG C 2
H54A H 0.0692 -0.0460 0.0841 0.073 Uiso 0.2980(3) 1 calc PR C 2
H54B H 0.0064 -0.1229 0.0638 0.073 Uiso 0.2980(3) 1 calc PR C 2
H54C H 0.0234 -0.0461 0.0370 0.073 Uiso 0.2980(3) 1 calc PR C 2
C55 C 0.2158(3) -0.1871(3) 0.05650(17) 0.0489(5) Uiso 0.2980(3) 1 d PG C 2
H55A H 0.2556 -0.2088 0.0330 0.073 Uiso 0.2980(3) 1 calc PR C 2
H55B H 0.1372 -0.2156 0.0607 0.073 Uiso 0.2980(3) 1 calc PR C 2
H55C H 0.2744 -0.1922 0.0806 0.073 Uiso 0.2980(3) 1 calc PR C 2
Br61 Br 0.13606(15) 0.01215(8) 0.04292(4) 0.0523(5) Uani 0.2034(3) 1 d PG D 3
N61 N 0.3600(3) -0.0480(3) 0.0245(2) 0.0489(5) Uiso 0.2034(3) 1 d PG D 3
H61A H 0.4188 -0.0837 0.0216 0.059 Uiso 0.2034(3) 1 calc PR D 3
H61B H 0.3741 0.0010 0.0179 0.059 Uiso 0.2034(3) 1 calc PR D 3
N63 N 0.2198(5) -0.13735(14) 0.0493(2) 0.0489(5) Uiso 0.2034(3) 1 d PG D 3
C62 C 0.2501(3) -0.06792(17) 0.03886(15) 0.0489(5) Uiso 0.2034(3) 1 d PG D 3
C64 C 0.3112(8) -0.2010(2) 0.0464(3) 0.0489(5) Uiso 0.2034(3) 1 d PG D 3
H64A H 0.2774 -0.2397 0.0266 0.073 Uiso 0.2034(3) 1 calc PR D 3
H64B H 0.3261 -0.2261 0.0729 0.073 Uiso 0.2034(3) 1 calc PR D 3
H64C H 0.3916 -0.1801 0.0376 0.073 Uiso 0.2034(3) 1 calc PR D 3
C65 C 0.0960(6) -0.15736(14) 0.0632(2) 0.0489(5) Uiso 0.2034(3) 1 d PG D 3
H65A H 0.0482 -0.1094 0.0678 0.073 Uiso 0.2034(3) 1 calc PR D 3
H65B H 0.1070 -0.1869 0.0886 0.073 Uiso 0.2034(3) 1 calc PR D 3
H65C H 0.0492 -0.1893 0.0427 0.073 Uiso 0.2034(3) 1 calc PR D 3
Br71 Br -0.30106(6) 0.01802(4) 0.23125(2) 0.04563(19) Uani 0.4382(4) 1 d PG . 1
N71 N -0.46866(17) -0.09477(10) 0.24581(11) 0.0343(5) Uiso 0.4382(4) 1 d PG . 1
H71A H -0.5408 -0.1159 0.2522 0.041 Uiso 0.4382(4) 1 calc PR . 1
H71B H -0.4052 -0.1248 0.2394 0.041 Uiso 0.4382(4) 1 calc PR . 1
N73 N -0.54189(10) 0.03122(15) 0.25445(7) 0.0343(5) Uiso 0.4382(4) 1 d PG . 1
C72 C -0.45566(9) -0.01775(10) 0.24570(6) 0.0343(5) Uiso 0.4382(4) 1 d PG . 1
C74 C -0.66479(13) 0.0026(2) 0.26629(11) 0.0343(5) Uiso 0.4382(4) 1 d PG . 1
H74A H -0.6937 -0.0402 0.2483 0.051 Uiso 0.4382(4) 1 calc PR . 1
H74B H -0.7270 0.0452 0.2642 0.051 Uiso 0.4382(4) 1 calc PR . 1
H74C H -0.6561 -0.0163 0.2943 0.051 Uiso 0.4382(4) 1 calc PR . 1
C75 C -0.52556(16) 0.11546(14) 0.25221(11) 0.0343(5) Uiso 0.4382(4) 1 d PG . 1
H75A H -0.4677 0.1329 0.2748 0.051 Uiso 0.4382(4) 1 calc PR . 1
H75B H -0.6082 0.1412 0.2538 0.051 Uiso 0.4382(4) 1 calc PR . 1
H75C H -0.4898 0.1291 0.2265 0.051 Uiso 0.4382(4) 1 calc PR . 1
Br81 Br -0.3779(4) 0.1048(2) 0.24560(14) 0.0446(13) Uani 0.0618(4) 1 d PG . 2
N81 N -0.4632(16) -0.0428(4) 0.2421(6) 0.0343(5) Uiso 0.0618(4) 1 d PG . 2
N83 N -0.5868(10) 0.0427(10) 0.2768(5) 0.0343(5) Uiso 0.0618(4) 1 d PG . 2
C82 C -0.4901(9) 0.0270(5) 0.2566(4) 0.0343(5) Uiso 0.0618(4) 1 d PG . 2
C84 C -0.6756(16) -0.0195(13) 0.2859(8) 0.0343(5) Uiso 0.0618(4) 1 d PG . 2
H84A H -0.7520 -0.0155 0.2675 0.051 Uiso 0.0618(4) 1 calc PR . 2
H84B H -0.6993 -0.0143 0.3139 0.051 Uiso 0.0618(4) 1 calc PR . 2
H84C H -0.6352 -0.0704 0.2824 0.051 Uiso 0.0618(4) 1 calc PR . 2
C85 C -0.6158(11) 0.1210(12) 0.2907(5) 0.0343(5) Uiso 0.0618(4) 1 d PG . 2
H85A H -0.5451 0.1562 0.2856 0.051 Uiso 0.0618(4) 1 calc PR . 2
H85B H -0.6282 0.1197 0.3197 0.051 Uiso 0.0618(4) 1 calc PR . 2
H85C H -0.6935 0.1399 0.2760 0.051 Uiso 0.0618(4) 1 calc PR . 2

loop_
_atom_site_aniso_label
_atom_site_aniso_U_11
_atom_site_aniso_U_22
_atom_site_aniso_U_33
_atom_site_aniso_U_23
_atom_site_aniso_U_13
_atom_site_aniso_U_12
Br1 0.04720(18) 0.0840(2) 0.05674(17) 0.01021(16) 0.01446(14) -0.02444(16)
Br2 0.03014(13) 0.03336(12) 0.03341(11) 0.00445(10) 0.00564(10) -0.00013(10)
Br3 0.04195(16) 0.04310(14) 0.04544(14) 0.00477(12) 0.00490(12) 0.00110(12)
Br4 0.02656(13) 0.05981(16) 0.03199(12) -0.00226(11) 0.00800(10) -0.00400(12)
Br5 0.02765(12) 0.04073(12) 0.02524(10) 0.00269(9) -0.00474(9) 0.01050(10)
Br6 0.03051(13) 0.03487(11) 0.02523(10) -0.00534(9) 0.00144(9) 0.00494(10)
Br7 0.03845(14) 0.03504(12) 0.03049(11) -0.00978(9) -0.00105(10) 0.00399(11)
Br8 0.02478(12) 0.04012(12) 0.03299(11) -0.00354(10) -0.00557(10) -0.00111(10)
Br9 0.02521(12) 0.04315(13) 0.02915(11) 0.00644(10) -0.00472(10) 0.00303(10)
Br10 0.01937(12) 0.04158(12) 0.02895(11) 0.00028(10) 0.00472(9) 0.00191(10)
Br11 0.02930(17) 0.02628(14) 0.02803(15) 0.000 0.00466(13) 0.000
Se1 0.01651(15) 0.03041(15) 0.01873(13) 0.00045(12) 0.00258(12) 0.00136(13)
Se2 0.01721(11) 0.02748(10) 0.02359(10) -0.00135(8) 0.00094(8) 0.00147(9)
Br21 0.03037(17) 0.03184(15) 0.03811(15) 0.00497(13) 0.00788(13) 0.00352(14)
Br31 0.0780(12) 0.0980(13) 0.1902(19) 0.0545(13) 0.0561(12) 0.0089(11)
Br41 0.0376(3) 0.0528(3) 0.0517(3) -0.0033(3) 0.0037(3) 0.0069(3)
Br51 0.0797(8) 0.0757(8) 0.1851(13) 0.0429(9) 0.0720(8) 0.0168(7)
Br61 0.0588(9) 0.0405(7) 0.0571(8) 0.0069(6) -0.0001(7) 0.0052(7)
Br71 0.0261(3) 0.0503(3) 0.0624(4) 0.0161(3) 0.0183(3) 0.0049(3)
Br81 0.039(2) 0.035(2) 0.059(3) -0.0037(19) -0.001(2) 0.0160(18)

loop_
_atom_type_symbol
_atom_type_description
_atom_type_scat_dispersion_real
_atom_type_scat_dispersion_imag
_atom_type_scat_source
C C 0.0033 0.0016 'International Tables Vol C Tables 4.2.6.8 and 6.1.1.4'
H H 0.0000 0.0000 'International Tables Vol C Tables 4.2.6.8 and 6.1.1.4'
N N 0.0061 0.0033 'International Tables Vol C Tables 4.2.6.8 and 6.1.1.4'
Se Se -0.1063 2.1121 'International Tables Vol C Tables 4.2.6.8 and 6.1.1.4'
Br Br -0.2770 2.3351 'International Tables Vol C Tables 4.2.6.8 and 6.1.1.4'

loop_
_geom_angle_atom_site_label_1
_geom_angle_atom_site_label_2
_geom_angle_atom_site_label_3
_geom_angle
_geom_angle_site_symmetry_1
_geom_angle_site_symmetry_3
Br1 Br2 Br3 177.193(15) . .
Br5 Se1 Br5 180.000(12) . 7
Br5 Se1 Br6 89.269(11) . 7
Br5 Se1 Br6 90.731(11) 7 7
Br5 Se1 Br6 90.731(11) . .
Br5 Se1 Br6 89.269(11) 7 .
Br6 Se1 Br6 180.000(10) 7 .
Br5 Se1 Br4 89.651(12) . 7
Br5 Se1 Br4 90.349(12) 7 7
Br6 Se1 Br4 89.616(12) 7 7
Br6 Se1 Br4 90.384(12) . 7
Br5 Se1 Br4 90.349(12) . .
Br5 Se1 Br4 89.651(12) 7 .
Br6 Se1 Br4 90.384(12) 7 .
Br6 Se1 Br4 89.616(12) . .
Br4 Se1 Br4 180.000(10) 7 .
Br7 Se2 Br9 96.117(14) . .
Br7 Se2 Br10 95.943(14) . .
Br9 Se2 Br10 94.112(14) . .
C22 N23 C25 123.2 . .
C22 N23 C24 119.7 . .
C25 N23 C24 117.1 . .
N23 C22 N21 125.0 . .
N23 C22 Br21 119.7 . .
N21 C22 Br21 115.3 . .
C32 N33 C35 123.2 . .
C32 N33 C34 119.7 . .
C35 N33 C34 117.1 . .
N33 C32 N31 125.0 . .
N33 C32 Br31 119.7 . .
N31 C32 Br31 115.3 . .
C42 N43 C45 123.2 . .
C42 N43 C44 119.7 . .
C45 N43 C44 117.1 . .
N43 C42 N41 125.0 . .
N43 C42 Br41 119.7 . .
N41 C42 Br41 115.3 . .
C52 N53 C55 123.2 . .
C52 N53 C54 119.7 . .
C55 N53 C54 117.1 . .
N53 C52 N51 125.0 . .
N53 C52 Br51 119.7 . .
N51 C52 Br51 115.3 . .
C62 N63 C65 123.2 . .
C62 N63 C64 119.7 . .
C65 N63 C64 117.1 . .
N63 C62 N61 125.0 . .
N63 C62 Br61 119.7 . .
N61 C62 Br61 115.3 . .
C74 Br71 N73 42.59(10) 2_455 2_455
C74 Br71 C72 15.94(11) 2_455 .
N73 Br71 C72 26.8 2_455 .
C72 N73 C75 123.2 . .
C72 N73 C74 119.7 . .
C75 N73 C74 117.1 . .
N73 C72 N71 125.0 . .
N73 C72 Br71 119.7 . .
N71 C72 Br71 115.3 . .
C85 Br81 N83 68.9(7) 2_455 2_455
C85 Br81 C82 111.3(6) 2_455 .
N83 Br81 C82 51.2(8) 2_455 .
C85 Br81 C82 97.1(8) 2_455 2_455
N83 Br81 C82 41.7(3) 2_455 2_455
C82 Br81 C82 14.2(8) . 2_455
C85 Br81 Br81 96.7(6) 2_455 2_455
N83 Br81 Br81 79.6(5) 2_455 2_455
C82 Br81 Br81 47.4(4) . 2_455
C82 Br81 Br81 44.6(2) 2_455 2_455
C82 N83 C85 123.2 . .
C82 N83 C84 119.7 . .
C85 N83 C84 117.1 . .
N83 C82 N81 125.0 . .
N83 C82 Br81 119.7 . .
N81 C82 Br81 115.3 . .

loop_
_geom_bond_atom_site_label_1
_geom_bond_atom_site_label_2
_geom_bond_distance
_geom_bond_site_symmetry_2
Br1 Br2 2.4270(5) .
Br2 Br3 2.7437(5) .
Br4 Se1 2.5820(4) .
Br5 Se1 2.5666(3) .
Br6 Se1 2.5673(3) .
Br7 Se2 2.3752(4) .
Br9 Se2 2.3861(4) .
Br10 Se2 2.3976(4) .
Se1 Br5 2.5666(3) 7
Se1 Br6 2.5673(3) 7
Se1 Br4 2.5820(4) 7
Br21 C22 1.8325 .
N21 C22 1.3240 .
N23 C22 1.2826 .
N23 C25 1.4529 .
N23 C24 1.4615 .
Br31 C32 1.8325 .
N31 C32 1.3240 .
N33 C32 1.2826 .
N33 C35 1.4529 .
N33 C34 1.4615 .
Br41 C42 1.8325 .
N41 C42 1.3240 .
N43 C42 1.2826 .
N43 C45 1.4529 .
N43 C44 1.4615 .
Br51 C52 1.8325 .
N51 C52 1.3240 .
N53 C52 1.2826 .
N53 C55 1.4529 .
N53 C54 1.4615 .
Br61 C62 1.8325 .
N61 C62 1.3240 .
N63 C62 1.2826 .
N63 C65 1.4529 .
N63 C64 1.4615 .
Br71 C74 0.4575(11) 2_455
Br71 N73 1.7651(13) 2_455
Br71 C72 1.8325 .
N71 C72 1.3240 .
N73 C72 1.2826 .
N73 C75 1.4529 .
N73 C74 1.4615 .
Br81 C85 1.230(10) 2_455
Br81 N83 1.335(11) 2_455
Br81 C82 1.8325 .
Br81 C82 1.923(14) 2_455
Br81 Br81 2.609(9) 2_455
N81 C82 1.3240 .
N83 C82 1.2826 .
N83 C85 1.4529 .
N83 C84 1.4615 .
